data_4120893
loop_
_publ_author_name
'Arvind Jaganathan'
'Richard J. Staples'
'Babak Borhan'

_publ_section_title
;
 Kinetic Resolution of Unsaturated Amides in a Chlorocyclization Reaction:
 Concomitant Enantiomer Differentiation and Face Selective Alkene
 Chlorination by a Single Catalyst
;
_journal_name_full 'Journal of the American Chemical Society'
_journal_page_first 14806
_journal_page_last 14813
_journal_paper_doi 10.1021/ja407241d
_journal_volume 135
_journal_year 2013
_chemical_absolute_configuration ad
_chemical_formula_moiety 'C17 H16 Cl N O'
_chemical_formula_sum 'C17 H16 Cl N O'
_chemical_formula_weight 285.76
_space_group_IT_number 19
_symmetry_cell_setting orthorhombic
_symmetry_Int_Tables_number 19
_symmetry_space_group_name_Hall 'P 2ac 2ab'
_symmetry_space_group_name_H-M 'P 21 21 21'
_atom_sites_solution_hydrogens geom
_atom_sites_solution_primary direct
_atom_sites_solution_secondary difmap
_audit_creation_method SHELXL-97
_cell_angle_alpha 90.00
_cell_angle_beta 90.00
_cell_angle_gamma 90.00
_cell_formula_units_Z 4
_cell_length_a 8.45390(10)
_cell_length_b 10.11720(10)
_cell_length_c 17.3198(2)
_cell_measurement_reflns_used 8991
_cell_measurement_temperature 173(2)
_cell_measurement_theta_max 67.54
_cell_measurement_theta_min 2.55
_cell_volume 1481.36(3)
_computing_cell_refinement 'APEX2 (BRUKER, V2010.11-3, 2010)'
_computing_data_collection 'COSMO (BRUKER, V1.61, 2009)'
_computing_data_reduction 'SAINT (BRUKER, V7.68A, 2010)'
_computing_molecular_graphics 'SHELXTL (Sheldrick, Acta Cryst. A64 2008, 112-122)'
_computing_publication_material 'SHELXTL (Sheldrick, Acta Cryst. A64 2008, 112-122)'
_computing_structure_refinement 'SHELXL (Sheldrick, Acta Cryst. A64 2008, 112-122)'
_computing_structure_solution 'SHELXS (Sheldrick, Acta Cryst. A64 2008, 112-122)'
_diffrn_ambient_temperature 173(2)
_diffrn_detector_area_resol_mean 836.6
_diffrn_measured_fraction_theta_full 0.994
_diffrn_measured_fraction_theta_max 0.995
_diffrn_measurement_device_type 'Bruker APEX-II CCD'
_diffrn_measurement_method '\w,and/f 0.5 deg'
_diffrn_radiation_monochromator graphite
_diffrn_radiation_probe x-ray
_diffrn_radiation_type CuK\a
_diffrn_radiation_wavelength 1.54178
_diffrn_reflns_av_R_equivalents 0.0214
_diffrn_reflns_av_sigmaI/netI 0.0391
_diffrn_reflns_limit_h_max 10
_diffrn_reflns_limit_h_min -9
_diffrn_reflns_limit_k_max 11
_diffrn_reflns_limit_k_min -12
_diffrn_reflns_limit_l_max 20
_diffrn_reflns_limit_l_min -18
_diffrn_reflns_number 9506
_diffrn_reflns_theta_full 68.01
_diffrn_reflns_theta_max 68.01
_diffrn_reflns_theta_min 5.06
_diffrn_source 'fine-focus sealed tube'
_exptl_absorpt_coefficient_mu 2.229
_exptl_absorpt_correction_T_max 0.6641
_exptl_absorpt_correction_T_min 0.5075
_exptl_absorpt_correction_type multi-scan
_exptl_absorpt_process_details SADABS
_exptl_crystal_colour colourless
_exptl_crystal_density_diffrn 1.281
_exptl_crystal_description block
_exptl_crystal_F_000 600
_exptl_crystal_size_max 0.35
_exptl_crystal_size_mid 0.32
_exptl_crystal_size_min 0.20
_refine_diff_density_max 0.160
_refine_diff_density_min -0.157
_refine_diff_density_rms 0.034
_refine_ls_abs_structure_details 'Flack H D (1983), Acta Cryst. A39, 876-881'
_refine_ls_abs_structure_Flack 0.044(11)
_refine_ls_extinction_method none
_refine_ls_goodness_of_fit_ref 1.054
_refine_ls_hydrogen_treatment constr
_refine_ls_matrix_type full
_refine_ls_number_parameters 182
_refine_ls_number_reflns 2637
_refine_ls_number_restraints 0
_refine_ls_restrained_S_all 1.054
_refine_ls_R_factor_all 0.0259
_refine_ls_R_factor_gt 0.0256
_refine_ls_shift/su_max 0.003
_refine_ls_shift/su_mean 0.000
_refine_ls_structure_factor_coef Fsqd
_refine_ls_weighting_details 'calc w=1/[\s^2^(Fo^2^)+(0.0302P)^2^+0.1798P] where P=(Fo^2^+2Fc^2^)/3'
_refine_ls_weighting_scheme calc
_refine_ls_wR_factor_gt 0.0641
_refine_ls_wR_factor_ref 0.0643
_reflns_number_gt 2603
_reflns_number_total 2637
_reflns_threshold_expression >2sigma(I)
_cod_data_source_file ja407241d_si_002.cif
_cod_data_source_block bb102_0m
_cod_original_sg_symbol_Hall 'P 2ac 2ab '
_cod_database_code 4120893
_contact_crystallographer_name 'Richard Staples'
_contact_crystallographer_email staples@chemistry.msu.com

loop_
_symmetry_equiv_pos_as_xyz
'x, y, z'
'x+1/2, -y+1/2, -z'
'-x, y+1/2, -z+1/2'
'-x+1/2, -y, z+1/2'

loop_
_atom_site_label
_atom_site_type_symbol
_atom_site_fract_x
_atom_site_fract_y
_atom_site_fract_z
_atom_site_U_iso_or_equiv
_atom_site_adp_type
_atom_site_occupancy
_atom_site_symmetry_multiplicity
_atom_site_calc_flag
_atom_site_refinement_flags
Cl1 Cl 0.73457(4) 0.67785(4) 0.28606(2) 0.04334(12) Uani 1 1 d .
O1 O 0.85515(11) 0.91107(9) 0.39280(5) 0.0281(2) Uani 1 1 d .
N1 N 0.86403(13) 0.98068(11) 0.26283(6) 0.0288(2) Uani 1 1 d .
C1 C 0.93008(15) 0.74851(13) 0.29521(8) 0.0296(3) Uani 1 1 d .
H1 H 1.0107 0.6788 0.2840 0.036 Uiso 1 1 calc R
C2 C 0.95375(16) 0.86326(13) 0.23987(8) 0.0302(3) Uani 1 1 d .
H2 H 1.0683 0.8876 0.2422 0.036 Uiso 1 1 calc R
C3 C 0.82373(14) 0.99405(12) 0.33258(7) 0.0247(3) Uani 1 1 d .
C4 C 0.95123(15) 0.79609(12) 0.37800(7) 0.0267(3) Uani 1 1 d .
H4 H 0.9148 0.7239 0.4132 0.032 Uiso 1 1 calc R
C5 C 0.91669(19) 0.83106(17) 0.15601(8) 0.0418(3) Uani 1 1 d .
H5A H 0.8031 0.8142 0.1504 0.063 Uiso 1 1 calc R
H5B H 0.9761 0.7523 0.1403 0.063 Uiso 1 1 calc R
H5C H 0.9470 0.9059 0.1233 0.063 Uiso 1 1 calc R
C6 C 0.73551(15) 1.11357(12) 0.35823(7) 0.0269(3) Uani 1 1 d .
C7 C 0.72944(18) 1.14944(14) 0.43584(8) 0.0341(3) Uani 1 1 d .
H7 H 0.7752 1.0939 0.4740 0.041 Uiso 1 1 calc R
C8 C 0.6562(2) 1.26670(17) 0.45708(9) 0.0477(4) Uani 1 1 d .
H8 H 0.6535 1.2921 0.5099 0.057 Uiso 1 1 calc R
C9 C 0.5872(2) 1.34669(15) 0.40183(11) 0.0493(4) Uani 1 1 d .
H9 H 0.5372 1.4268 0.4168 0.059 Uiso 1 1 calc R
C10 C 0.59088(19) 1.31047(16) 0.32518(10) 0.0421(3) Uani 1 1 d .
H10 H 0.5427 1.3654 0.2874 0.050 Uiso 1 1 calc R
C11 C 0.66430(16) 1.19455(14) 0.30308(8) 0.0322(3) Uani 1 1 d .
H11 H 0.6663 1.1699 0.2502 0.039 Uiso 1 1 calc R
C12 C 1.12442(14) 0.82298(13) 0.39536(7) 0.0260(2) Uani 1 1 d .
C13 C 1.22225(18) 0.71692(13) 0.41136(8) 0.0334(3) Uani 1 1 d .
H13 H 1.1793 0.6303 0.4141 0.040 Uiso 1 1 calc R
C14 C 1.38338(18) 0.73634(15) 0.42349(9) 0.0374(3) Uani 1 1 d .
H14 H 1.4500 0.6628 0.4337 0.045 Uiso 1 1 calc R
C15 C 1.44641(17) 0.86152(16) 0.42077(9) 0.0376(3) Uani 1 1 d .
H15 H 1.5563 0.8746 0.4294 0.045 Uiso 1 1 calc R
C16 C 1.34981(19) 0.96766(16) 0.40550(11) 0.0458(4) Uani 1 1 d .
H16 H 1.3931 1.0542 0.4038 0.055 Uiso 1 1 calc R
C17 C 1.18900(17) 0.94894(14) 0.39259(10) 0.0387(3) Uani 1 1 d .
H17 H 1.1231 1.0227 0.3818 0.046 Uiso 1 1 calc R

loop_
_atom_site_aniso_label
_atom_site_aniso_U_11
_atom_site_aniso_U_22
_atom_site_aniso_U_33
_atom_site_aniso_U_23
_atom_site_aniso_U_13
_atom_site_aniso_U_12
Cl1 0.03409(17) 0.04008(19) 0.0559(2) -0.00861(15) -0.00753(15) -0.00923(15)
O1 0.0277(4) 0.0309(5) 0.0258(4) 0.0006(4) 0.0025(4) 0.0042(4)
N1 0.0321(5) 0.0273(5) 0.0270(5) -0.0017(4) 0.0017(4) 0.0034(5)
C1 0.0252(6) 0.0267(6) 0.0370(7) -0.0050(5) -0.0022(5) 0.0006(5)
C2 0.0305(6) 0.0309(7) 0.0292(6) -0.0050(5) 0.0013(5) 0.0049(5)
C3 0.0216(5) 0.0260(6) 0.0265(6) -0.0002(5) -0.0010(5) -0.0034(5)
C4 0.0261(6) 0.0240(6) 0.0301(6) 0.0017(5) 0.0009(5) 0.0000(5)
C5 0.0507(8) 0.0444(8) 0.0303(7) -0.0089(6) -0.0022(6) 0.0150(8)
C6 0.0230(6) 0.0271(6) 0.0305(6) -0.0032(5) 0.0041(5) -0.0035(5)
C7 0.0406(7) 0.0327(7) 0.0290(6) -0.0017(5) 0.0041(6) -0.0022(6)
C8 0.0669(11) 0.0384(8) 0.0379(8) -0.0099(6) 0.0143(8) 0.0020(8)
C9 0.0615(10) 0.0294(7) 0.0571(10) -0.0056(7) 0.0183(8) 0.0098(7)
C10 0.0425(8) 0.0349(7) 0.0489(8) 0.0064(7) 0.0047(7) 0.0085(7)
C11 0.0296(6) 0.0332(7) 0.0340(6) -0.0015(5) 0.0012(5) 0.0021(6)
C12 0.0267(6) 0.0285(6) 0.0228(5) -0.0002(5) 0.0003(4) 0.0004(5)
C13 0.0361(7) 0.0279(6) 0.0363(7) 0.0017(5) -0.0050(6) 0.0014(6)
C14 0.0328(7) 0.0397(8) 0.0396(7) -0.0002(6) -0.0041(6) 0.0093(6)
C15 0.0253(6) 0.0506(9) 0.0368(7) 0.0012(6) -0.0029(5) -0.0011(6)
C16 0.0351(8) 0.0373(8) 0.0651(11) 0.0030(7) -0.0088(7) -0.0070(7)
C17 0.0317(7) 0.0293(7) 0.0552(9) 0.0027(6) -0.0069(7) 0.0019(6)

loop_
_atom_type_symbol
_atom_type_description
_atom_type_scat_dispersion_real
_atom_type_scat_dispersion_imag
_atom_type_scat_source
C C 0.0181 0.0091 'International Tables Vol C Tables 4.2.6.8 and 6.1.1.4'
H H 0.0000 0.0000 'International Tables Vol C Tables 4.2.6.8 and 6.1.1.4'
N N 0.0311 0.0180 'International Tables Vol C Tables 4.2.6.8 and 6.1.1.4'
O O 0.0492 0.0322 'International Tables Vol C Tables 4.2.6.8 and 6.1.1.4'
Cl Cl 0.3639 0.7018 'International Tables Vol C Tables 4.2.6.8 and 6.1.1.4'

loop_
_geom_angle_atom_site_label_1
_geom_angle_atom_site_label_2
_geom_angle_atom_site_label_3
_geom_angle
C3 O1 C4 118.04(10)
C3 N1 C2 119.11(11)
C2 C1 C4 109.70(10)
C2 C1 Cl1 111.56(9)
C4 C1 Cl1 108.36(9)
C2 C1 H1 109.1
C4 C1 H1 109.1
Cl1 C1 H1 109.1
N1 C2 C1 112.37(11)
N1 C2 C5 109.05(11)
C1 C2 C5 114.31(12)
N1 C2 H2 106.9
C1 C2 H2 106.9
C5 C2 H2 106.9
N1 C3 O1 127.79(11)
N1 C3 C6 120.52(11)
O1 C3 C6 111.66(10)
O1 C4 C12 111.30(10)
O1 C4 C1 110.87(10)
C12 C4 C1 110.86(10)
O1 C4 H4 107.9
C12 C4 H4 107.9
C1 C4 H4 107.9
C2 C5 H5A 109.5
C2 C5 H5B 109.5
H5A C5 H5B 109.5
C2 C5 H5C 109.5
H5A C5 H5C 109.5
H5B C5 H5C 109.5
C7 C6 C11 119.45(12)
C7 C6 C3 121.20(12)
C11 C6 C3 119.27(11)
C8 C7 C6 119.66(13)
C8 C7 H7 120.2
C6 C7 H7 120.2
C9 C8 C7 120.35(14)
C9 C8 H8 119.8
C7 C8 H8 119.8
C10 C9 C8 120.12(14)
C10 C9 H9 119.9
C8 C9 H9 119.9
C9 C10 C11 120.20(15)
C9 C10 H10 119.9
C11 C10 H10 119.9
C10 C11 C6 120.19(13)
C10 C11 H11 119.9
C6 C11 H11 119.9
C13 C12 C17 118.97(12)
C13 C12 C4 118.50(12)
C17 C12 C4 122.48(12)
C12 C13 C14 120.39(13)
C12 C13 H13 119.8
C14 C13 H13 119.8
C15 C14 C13 120.27(13)
C15 C14 H14 119.9
C13 C14 H14 119.9
C16 C15 C14 119.73(13)
C16 C15 H15 120.1
C14 C15 H15 120.1
C15 C16 C17 120.35(15)
C15 C16 H16 119.8
C17 C16 H16 119.8
C12 C17 C16 120.28(14)
C12 C17 H17 119.9
C16 C17 H17 119.9

loop_
_geom_bond_atom_site_label_1
_geom_bond_atom_site_label_2
_geom_bond_distance
Cl1 C1 1.8077(13)
O1 C3 1.3649(15)
O1 C4 1.4418(15)
N1 C3 1.2625(17)
N1 C2 1.4644(17)
C1 C2 1.5187(19)
C1 C4 1.5231(18)
C1 H1 1.0000
C2 C5 1.5213(19)
C2 H2 1.0000
C3 C6 1.4886(17)
C4 C12 1.5192(17)
C4 H4 1.0000
C5 H5A 0.9800
C5 H5B 0.9800
C5 H5C 0.9800
C6 C7 1.3932(18)
C6 C11 1.3950(19)
C7 C8 1.388(2)
C7 H7 0.9500
C8 C9 1.382(3)
C8 H8 0.9500
C9 C10 1.378(3)
C9 H9 0.9500
C10 C11 1.381(2)
C10 H10 0.9500
C11 H11 0.9500
C12 C13 1.3828(19)
C12 C17 1.387(2)
C13 C14 1.392(2)
C13 H13 0.9500
C14 C15 1.375(2)
C14 H14 0.9500
C15 C16 1.375(2)
C15 H15 0.9500
C16 C17 1.391(2)
C16 H16 0.9500
C17 H17 0.9500

loop_
_geom_torsion_atom_site_label_1
_geom_torsion_atom_site_label_2
_geom_torsion_atom_site_label_3
_geom_torsion_atom_site_label_4
_geom_torsion
C3 N1 C2 C1 23.19(17)
C3 N1 C2 C5 151.00(13)
C4 C1 C2 N1 -48.28(14)
Cl1 C1 C2 N1 71.79(13)
C4 C1 C2 C5 -173.25(11)
Cl1 C1 C2 C5 -53.18(14)
C2 N1 C3 O1 0.9(2)
C2 N1 C3 C6 178.67(11)
C4 O1 C3 N1 2.91(18)
C4 O1 C3 C6 -175.06(10)
C3 O1 C4 C12 94.03(12)
C3 O1 C4 C1 -29.86(14)
C2 C1 C4 O1 51.27(13)
Cl1 C1 C4 O1 -70.74(11)
C2 C1 C4 C12 -72.88(14)
Cl1 C1 C4 C12 165.12(9)
N1 C3 C6 C7 -161.31(13)
O1 C3 C6 C7 16.82(16)
N1 C3 C6 C11 15.49(18)
O1 C3 C6 C11 -166.38(11)
C11 C6 C7 C8 -1.6(2)
C3 C6 C7 C8 175.19(14)
C6 C7 C8 C9 1.1(3)
C7 C8 C9 C10 -0.1(3)
C8 C9 C10 C11 -0.4(3)
C9 C10 C11 C6 -0.1(2)
C7 C6 C11 C10 1.1(2)
C3 C6 C11 C10 -175.72(12)
O1 C4 C12 C13 157.07(11)
C1 C4 C12 C13 -79.04(14)
O1 C4 C12 C17 -25.67(18)
C1 C4 C12 C17 98.23(15)
C17 C12 C13 C14 -0.8(2)
C4 C12 C13 C14 176.54(13)
C12 C13 C14 C15 0.9(2)
C13 C14 C15 C16 -0.4(2)
C14 C15 C16 C17 -0.2(3)
C13 C12 C17 C16 0.2(2)
C4 C12 C17 C16 -177.04(15)
C15 C16 C17 C12 0.3(3)
